data_2103551
loop_
_publ_author_name
'Cai, Jiwen'
'Hu, Xiaopeng'
'Feng, Xiaolong'
'Ji, Liangnian'
'Bernal, Ivan'

_publ_section_title
;
 Structures of three <i>cis</i>-\b~1~ and three <i>cis</i>-\b~2~
 isomers of [Co(trien)(aminoacidato)]^2+^ complexes
;
_journal_issue 1
_journal_name_full 'Acta Crystallographica Section B'
_journal_page_first 45
_journal_page_last 53
_journal_paper_doi 10.1107/S0108768100013896
_journal_volume 57
_journal_year 2001
_chemical_formula_moiety 'C12 H30 Co1 N5 O2 2+, 2(Cl1 O4 1-), 2(H2 O1)'
_chemical_formula_sum 'C12 H34 Cl2 Co N5 O12'
_chemical_formula_weight 570.27
_chemical_name_common '[Co(trien)(L-leu)](ClO4)2(H2O)2'
_chemical_name_systematic
;
 (L-leucinato)-(triethylenetetramine)-cobalt(III) diperchlorate dihydrate
;
_space_group_IT_number 19
_symmetry_cell_setting orthorhombic
_symmetry_space_group_name_Hall 'P 2ac 2ab'
_symmetry_space_group_name_H-M 'P 21 21 21'
_audit_creation_method SHELXL97
_cell_angle_alpha 90.00
_cell_angle_beta 90.00
_cell_angle_gamma 90.00
_cell_formula_units_Z 4
_cell_length_a 8.7716(8)
_cell_length_b 12.6294(15)
_cell_length_c 21.413(4)
_cell_measurement_temperature 293(2)
_cell_volume 2372.1(6)
_computing_cell_refinement 'Bruker SMART (Bruker, 1998a)'
_computing_data_collection 'Bruker SMART (Bruker, 1998a)'
_computing_data_reduction 'Bruker SAINT+ & SHELXTL(Bruker, 1999 & 1998b)'
_computing_molecular_graphics 'Bruker SHELXTL'
_computing_publication_material 'Bruker SHELXTL'
_computing_structure_refinement 'SHELXL97 (Sheldrick, 1997)'
_computing_structure_solution 'SHELXS97 (Sheldrick, 1997)'
_diffrn_ambient_temperature 293(2)
_diffrn_measured_fraction_theta_full .990
_diffrn_measured_fraction_theta_max .990
_diffrn_measurement_device_type 'Bruker SMART CCD area detector'
_diffrn_measurement_method '\f and \w scans'
_diffrn_radiation_monochromator graphite
_diffrn_radiation_source 'fine-focus sealed tube'
_diffrn_radiation_type MoK\a
_diffrn_radiation_wavelength .71073
_diffrn_reflns_av_R_equivalents .0224
_diffrn_reflns_av_sigmaI/netI .0281
_diffrn_reflns_limit_h_max 12
_diffrn_reflns_limit_h_min -12
_diffrn_reflns_limit_k_max 11
_diffrn_reflns_limit_k_min -17
_diffrn_reflns_limit_l_max 21
_diffrn_reflns_limit_l_min -30
_diffrn_reflns_number 17247
_diffrn_reflns_theta_full 30.07
_diffrn_reflns_theta_max 30.07
_diffrn_reflns_theta_min 3.98
_exptl_absorpt_coefficient_mu 1.014
_exptl_absorpt_correction_T_max .8795
_exptl_absorpt_correction_T_min .7243
_exptl_absorpt_correction_type none
_exptl_absorpt_process_details 'SADABS(Blessing, 1995)'
_exptl_crystal_colour yellow
_exptl_crystal_density_diffrn 1.597
_exptl_crystal_density_method 'not measured'
_exptl_crystal_description plate
_exptl_crystal_F_000 1192
_exptl_crystal_size_max .34
_exptl_crystal_size_mid .25
_exptl_crystal_size_min .13
_refine_diff_density_max .553
_refine_diff_density_min -.265
_refine_ls_abs_structure_details 'Flack H D (1983), Acta Cryst. A39, 876-881'
_refine_ls_abs_structure_Flack -.003(11)
_refine_ls_extinction_method none
_refine_ls_goodness_of_fit_ref .999
_refine_ls_hydrogen_treatment mixed
_refine_ls_matrix_type full
_refine_ls_number_parameters 289
_refine_ls_number_reflns 6815
_refine_ls_number_restraints 0
_refine_ls_restrained_S_all .999
_refine_ls_R_factor_all .0451
_refine_ls_R_factor_gt .0359
_refine_ls_shift/su_max .001
_refine_ls_shift/su_mean .000
_refine_ls_structure_factor_coef Fsqd
_refine_ls_weighting_details 'calc w=1/[\s^2^(Fo^2^)+(0.0662P)^2^] where P=(Fo^2^+2Fc^2^)/3'
_refine_ls_weighting_scheme calc
_refine_ls_wR_factor_ref .1000
_reflns_number_gt 5824
_reflns_number_total 6815
_reflns_threshold_expression I>2\s(I)
_cod_data_source_file bm0032.cif
_cod_data_source_block 6
_cod_depositor_comments
;
The following automatic conversions were performed:
'_symmetry_cell_setting' value 'Orthorhombic' changed to 'orthorhombic'
according to '/home/saulius/struct/CIF-dictionaries/cif_core.dic'
dictionary named 'cif_core.dic' version 2.4.1 from 2010-06-29.

Automatic conversion script
Id: cif_fix_enum 1527 2010-12-29 10:47:43Z saulius 

The following automatic conversions were performed:

'_symmetry_cell_setting' value 'Orthorhombic' changed to
'orthorhombic' according to
/home/saulius/struct/CIF-dictionaries/cif_core.dic dictionary named
'cif_core.dic' version 2.4.1 from 2010-06-29.

Automatic conversion script
Id: cif_fix_values 1715 2011-07-08 13:25:40Z adriana 
;
_cod_original_cell_volume 2372.1(5)
_cod_database_code 2103551

loop_
_symmetry_equiv_pos_as_xyz
'x, y, z'
'-x+1/2, -y, z+1/2'
'-x, y+1/2, -z+1/2'
'x+1/2, -y+1/2, -z'

loop_
_atom_site_label
_atom_site_fract_x
_atom_site_fract_y
_atom_site_fract_z
_atom_site_U_iso_or_equiv
_atom_site_adp_type
_atom_site_calc_flag
_atom_site_refinement_flags
_atom_site_occupancy
_atom_site_type_symbol
_atom_site_attached_hydrogens
Co .07192(3) .06767(2) .154788(12) .03001(8) Uani d . 1 Co 0
Cl1 .38665(9) .27409(7) .34015(5) .0731(3) Uani d . 1 Cl 0
Cl2 .67091(8) .32902(6) .06836(3) .04992(16) Uani d . 1 Cl 0
N1 .0661(2) .21240(14) .12129(8) .0348(4) Uani d . 1 N 0
H1C .0176 .2126 .0843 .042 Uiso calc R 1 H 0
H1D .0145 .2547 .1476 .042 Uiso calc R 1 H 0
N2 .2909(2) .09097(16) .16718(9) .0395(4) Uani d . 1 N 0
H2C .3191 .0644 .2050 .047 Uiso calc R 1 H 0
N3 .1308(3) .00597(15) .07546(9) .0402(5) Uani d . 1 N 0
H3C .1430 .0593 .0473 .048 Uiso calc R 1 H 0
N4 -.1398(3) .03772(18) .13000(10) .0453(5) Uani d . 1 N 0
H4C -.1798 -.0122 .1551 .054 Uiso calc R 1 H 0
H4D -.1967 .0967 .1335 .054 Uiso calc R 1 H 0
N5 .0111(3) .11134(14) .23972(9) .0370(4) Uani d . 1 N 0
H5C .0628 .1700 .2506 .044 Uiso calc R 1 H 0
H5D -.0891 .1270 .2401 .044 Uiso calc R 1 H 0
O1 .0814(2) -.06961(12) .19010(7) .0410(3) Uani d . 1 O 0
O2 .0515(3) -.16352(13) .27619(8) .0520(5) Uani d . 1 O 0
O3 .2753(5) .3414(4) .3114(2) .153(2) Uani d . 1 O 0
O4 .3501(5) .1691(3) .3255(2) .1393(17) Uani d . 1 O 0
O5 .3981(4) .2982(3) .40336(17) .1182(12) Uani d . 1 O 0
O6 .5311(3) .2946(3) .31048(16) .0928(9) Uani d . 1 O 0
O7 .8024(4) .3647(3) .03746(16) .1135(12) Uani d . 1 O 0
O8 .7014(6) .2396(4) .0978(3) .199(3) Uani d . 1 O 0
O9 .6223(8) .4005(6) .1105(3) .237(4) Uani d . 1 O 0
O10 .5515(3) .3200(4) .02568(15) .1294(16) Uani d . 1 O 0
C1 .2246(3) .25318(18) .11318(12) .0413(5) Uani d . 1 C 0
H1A .2257 .3299 .1149 .050 Uiso calc R 1 H 0
H1B .2658 .2309 .0733 .050 Uiso calc R 1 H 0
C2 .3173(3) .2069(2) .16640(12) .0467(6) Uani d . 1 C 0
H2A .4248 .2218 .1602 .056 Uiso calc R 1 H 0
H2B .2858 .2379 .2058 .056 Uiso calc R 1 H 0
C3 .3791(3) .0351(2) .11610(13) .0499(6) Uani d . 1 C 0
H3A .4138 .0864 .0855 .060 Uiso calc R 1 H 0
H3B .4680 .0007 .1339 .060 Uiso calc R 1 H 0
C4 .2798(4) -.0458(2) .08490(12) .0510(7) Uani d . 1 C 0
H4A .3233 -.0670 .0452 .061 Uiso calc R 1 H 0
H4B .2690 -.1080 .1111 .061 Uiso calc R 1 H 0
C5 .0022(4) -.0629(2) .05405(12) .0573(7) Uani d . 1 C 0
H5A .0142 -.0809 .0103 .069 Uiso calc R 1 H 0
H5B -.0011 -.1278 .0782 .069 Uiso calc R 1 H 0
C6 -.1402(4) -.0001(2) .06374(13) .0560(7) Uani d . 1 C 0
H6A -.2291 -.0439 .0560 .067 Uiso calc R 1 H 0
H6B -.1428 .0596 .0353 .067 Uiso calc R 1 H 0
C7 .0576(3) -.07886(16) .24918(10) .0358(4) Uani d . 1 C 0
C8 .0422(3) .02600(17) .28557(10) .0364(5) Uani d . 1 C 0
H8A .1400 .0411 .3059 .044 Uiso calc R 1 H 0
C9 -.0793(3) .01882(19) .33560(10) .0451(5) Uani d . 1 C 0
H9A -.0571 -.0421 .3616 .054 Uiso calc R 1 H 0
H9B -.1764 .0057 .3153 .054 Uiso calc R 1 H 0
C10 -.0973(4) .1153(2) .37802(12) .0570(8) Uani d . 1 C 0
H10A -.0946 .1793 .3522 .068 Uiso calc R 1 H 0
C11 .0312(7) .1208(4) .4250(2) .0994(15) Uani d . 1 C 0
H11A .1268 .1255 .4034 .149 Uiso calc R 1 H 0
H11B .0301 .0582 .4505 .149 Uiso calc R 1 H 0
H11C .0181 .1820 .4510 .149 Uiso calc R 1 H 0
C12 -.2541(6) .1091(4) .4109(2) .1005(16) Uani d . 1 C 0
H12A -.2660 .1689 .4381 .151 Uiso calc R 1 H 0
H12B -.2600 .0449 .4348 .151 Uiso calc R 1 H 0
H12C -.3336 .1096 .3801 .151 Uiso calc R 1 H 0
OW1 .4488(4) .9718(3) .26895(13) .0972(10) Uani d . 1 O 0
H1W .4435 .9589 .3074 .117 Uiso d R 1 H 0
H2W .4790 1.0342 .2707 .117 Uiso d R 1 H 0
OW2 .6685(3) .1283(3) .23213(13) .0854(8) Uani d . 1 O 2

loop_
_atom_site_aniso_label
_atom_site_aniso_U_11
_atom_site_aniso_U_22
_atom_site_aniso_U_33
_atom_site_aniso_U_12
_atom_site_aniso_U_13
_atom_site_aniso_U_23
Co .04151(14) .02479(11) .02374(12) -.00120(11) .00463(12) .00172(10)
Cl1 .0610(4) .0641(5) .0941(6) .0009(3) -.0033(4) -.0371(5)
Cl2 .0584(4) .0561(4) .0353(3) .0052(3) .0017(3) .0106(2)
N1 .0451(9) .0292(8) .0300(8) .0011(8) .0043(8) .0045(6)
N2 .0436(10) .0401(10) .0348(10) .0031(8) .0015(8) .0058(7)
N3 .0594(13) .0349(9) .0263(8) .0021(9) .0081(8) .0007(7)
N4 .0509(12) .0416(11) .0436(11) -.0075(9) .0020(9) .0032(8)
N5 .0552(11) .0251(8) .0308(9) -.0013(8) .0106(8) .0035(7)
O1 .0654(10) .0270(6) .0304(7) -.0005(8) .0076(7) .0014(6)
O2 .0872(15) .0291(7) .0396(9) -.0005(9) .0054(9) .0091(6)
O3 .145(3) .173(4) .141(4) .098(3) -.029(3) -.058(3)
O4 .134(3) .081(2) .202(4) -.039(2) .029(3) -.061(3)
O5 .123(3) .145(3) .086(2) -.021(3) .004(2) -.033(2)
O6 .0803(18) .0913(19) .107(2) -.0078(15) .0161(16) -.0253(17)
O7 .100(2) .155(3) .086(2) -.058(2) .0219(18) .008(2)
O8 .132(3) .151(4) .315(8) .015(3) -.029(4) .167(5)
O9 .241(7) .270(7) .199(6) .004(6) .089(5) -.150(6)
O10 .077(2) .232(5) .079(2) -.014(3) -.0233(17) .032(3)
C1 .0485(13) .0323(11) .0430(12) -.0024(9) .0118(10) .0053(9)
C2 .0476(12) .0463(13) .0463(14) -.0118(11) -.0009(11) .0016(10)
C3 .0480(13) .0502(14) .0514(15) .0138(11) .0109(11) .0085(12)
C4 .0735(18) .0396(14) .0400(13) .0133(12) .0168(12) -.0011(9)
C5 .087(2) .0486(14) .0360(12) -.0177(15) .0008(13) -.0114(11)
C6 .0647(18) .0615(17) .0419(14) -.0171(14) -.0097(13) -.0009(12)
C7 .0473(12) .0291(9) .0309(9) -.0018(10) .0042(9) .0046(7)
C8 .0511(14) .0308(9) .0274(9) -.0026(9) .0055(9) .0025(8)
C9 .0601(14) .0436(12) .0315(11) -.0016(11) .0125(11) .0066(9)
C10 .093(2) .0457(14) .0325(12) .0177(15) .0148(14) .0076(10)
C11 .125(4) .091(3) .082(3) .010(3) -.011(3) -.038(2)
C12 .113(4) .125(4) .064(2) .027(3) .044(2) -.002(2)
OW1 .124(3) .101(2) .0666(16) .0244(19) .0037(17) .0209(15)
OW2 .0781(17) .110(2) .0680(16) .0417(15) -.0090(13) -.0126(14)

loop_
_atom_type_symbol
_atom_type_description
_atom_type_scat_dispersion_real
_atom_type_scat_dispersion_imag
_atom_type_scat_source
C C .0033 .0016 'International Tables Vol C Tables 4.2.6.8 and 6.1.1.4'
H H .0000 .0000 'International Tables Vol C Tables 4.2.6.8 and 6.1.1.4'
N N .0061 .0033 'International Tables Vol C Tables 4.2.6.8 and 6.1.1.4'
O O .0106 .0060 'International Tables Vol C Tables 4.2.6.8 and 6.1.1.4'
Cl Cl .1484 .1585 'International Tables Vol C Tables 4.2.6.8 and 6.1.1.4'
Co Co .3494 .9721 'International Tables Vol C Tables 4.2.6.8 and 6.1.1.4'

loop_
_geom_angle_atom_site_label_1
_geom_angle_atom_site_label_2
_geom_angle_atom_site_label_3
_geom_angle
O1 Co N3 88.29(7)
O1 Co N2 92.30(8)
N3 Co N2 85.29(9)
O1 Co N1 177.62(8)
N3 Co N1 93.49(8)
N2 Co N1 86.28(8)
O1 Co N4 88.47(9)
N3 Co N4 86.45(10)
N2 Co N4 171.67(9)
N1 Co N4 93.21(9)
O1 Co N5 84.25(7)
N3 Co N5 172.51(8)
N2 Co N5 95.64(9)
N1 Co N5 93.98(7)
N4 Co N5 92.69(9)
O5 Cl1 O4 116.2(3)
O5 Cl1 O3 109.7(2)
O4 Cl1 O3 108.0(3)
O5 Cl1 O6 109.0(2)
O4 Cl1 O6 105.8(2)
O3 Cl1 O6 107.6(3)
O8 Cl2 O9 108.5(5)
O8 Cl2 O10 113.2(3)
O9 Cl2 O10 104.8(4)
O8 Cl2 O7 109.5(3)
O9 Cl2 O7 111.2(4)
O10 Cl2 O7 109.5(2)
C1 N1 Co 109.86(14)
C2 N2 C3 111.84(19)
C2 N2 Co 107.46(15)
C3 N2 Co 109.45(16)
C4 N3 C5 116.9(2)
C4 N3 Co 107.11(15)
C5 N3 Co 107.51(16)
C6 N4 Co 108.60(18)
C8 N5 Co 110.91(14)
C7 O1 Co 117.93(13)
N1 C1 C2 106.21(18)
N2 C2 C1 107.7(2)
C4 C3 N2 110.0(2)
N3 C4 C3 105.9(2)
C6 C5 N3 106.2(2)
C5 C6 N4 107.4(2)
O2 C7 O1 123.6(2)
O2 C7 C8 120.70(19)
O1 C7 C8 115.64(17)
N5 C8 C9 112.5(2)
N5 C8 C7 107.80(17)
C9 C8 C7 111.58(19)
C8 C9 C10 116.5(2)
C11 C10 C9 110.8(3)
C11 C10 C12 111.2(3)
C9 C10 C12 108.8(3)

loop_
_geom_bond_atom_site_label_1
_geom_bond_atom_site_label_2
_geom_bond_distance
Co O1 1.8933(15)
Co N3 1.9389(19)
Co N2 1.961(2)
Co N1 1.9642(17)
Co N4 1.968(2)
Co N5 1.9740(19)
Cl1 O5 1.391(3)
Cl1 O4 1.400(3)
Cl1 O3 1.434(4)
Cl1 O6 1.441(3)
Cl2 O8 1.320(3)
Cl2 O9 1.345(4)
Cl2 O10 1.395(3)
Cl2 O7 1.404(3)
N1 C1 1.492(3)
N2 C2 1.483(3)
N2 C3 1.515(3)
N3 C4 1.475(4)
N3 C5 1.497(4)
N4 C6 1.497(4)
N5 C8 1.483(3)
O1 C7 1.288(3)
O2 C7 1.217(3)
C1 C2 1.517(4)
C3 C4 1.499(4)
C5 C6 1.494(5)
C7 C8 1.542(3)
C8 C9 1.514(3)
C9 C10 1.527(4)
C10 C11 1.512(6)
C10 C12 1.547(5)

loop_
_geom_hbond_atom_site_label_D
_geom_hbond_atom_site_label_H
_geom_hbond_atom_site_label_A
_geom_hbond_site_symmetry_A
_geom_hbond_distance_DH
_geom_hbond_distance_HA
_geom_hbond_distance_DA
_geom_hbond_angle_DHA
N1 H1C O10 4_455 .90 2.41 3.176(4) 143.3
N1 H1D O2 3 .90 2.02 2.888(3) 163.1
N2 H2C OW1 1_545 .91 2.13 2.989(3) 156.8
N3 H3C O10 4_455 .91 2.33 3.163(4) 152.8
N3 H3C O7 4_455 .91 2.48 3.283(5) 146.7
N4 H4C O3 3_545 .90 2.15 3.022(4) 162.3
N4 H4D O8 1_455 .90 2.15 2.986(4) 153.5
N4 H4D OW2 1_455 .90 2.45 2.986(4) 118.2
N5 H5C O2 3 .90 2.40 2.916(3) 116.6
N5 H5D OW2 1_455 .90 2.13 3.017(4) 166.8
OW1 H1W O9 3_655 .84 1.99 2.805(5) 162.2
OW1 H2W OW2 1_565 .83 2.20 2.871(5) 137.1
OW1 H2W O4 1_565 .83 2.36 2.903(5) 123.7
